data_1505034
loop_
_publ_author_name
'Vyavahare, Vinod P.'
'Chakraborty, Chaitali'
'Maity, Biswanath'
'Chattopadhyay, Subrata'
'Puranik, Vedavati G.'
'Dhavale, Dilip D.'

_publ_section_title
;
 Synthesis of 1-deoxy-1-hydroxymethyl- and 1-deoxy-1-epi-hydroxymethyl
 castanospermine as new potential immunomodulating agents.
;
_journal_issue 22
_journal_name_full 'Journal of medicinal chemistry'
_journal_page_first 5519
_journal_page_last 5523
_journal_paper_doi 10.1021/jm070660f
_journal_volume 50
_journal_year 2007
_chemical_formula_moiety C9H17NO4
_chemical_formula_sum 'C9 H17 N O4'
_chemical_formula_weight 203.24
_chemical_melting_point 472.6(5)
_chemical_name_systematic
; 
 ? 
;
_space_group_IT_number 4
_symmetry_cell_setting monoclinic
_symmetry_space_group_name_Hall 'P 2yb'
_symmetry_space_group_name_H-M 'P 1 21 1'
_atom_sites_solution_hydrogens geom
_atom_sites_solution_primary direct
_atom_sites_solution_secondary difmap
_audit_creation_method SHELXL-97
_cell_angle_alpha 90.00
_cell_angle_beta 107.338(2)
_cell_angle_gamma 90.00
_cell_formula_units_Z 2
_cell_length_a 7.1718(7)
_cell_length_b 6.9079(7)
_cell_length_c 10.8640(11)
_cell_measurement_reflns_used 1526
_cell_measurement_temperature 293(2)
_cell_measurement_theta_max 28.158
_cell_measurement_theta_min 2.976
_cell_volume 513.77(9)
_computing_cell_refinement 'BRUKER SAINT'
_computing_data_collection 'BRUKER SMART'
_computing_data_reduction 'BRUKER SAINT'
_computing_molecular_graphics SHELXTL
_computing_publication_material SHELXTL
_computing_structure_refinement 'SHELXL-97 (Sheldrick, 1997)'
_computing_structure_solution 'SHELXS-97 (Sheldrick, 1990)'
_diffrn_ambient_temperature 293(2)
_diffrn_measured_fraction_theta_full 0.996
_diffrn_measured_fraction_theta_max 0.996
_diffrn_measurement_device ' Bruker Smart APEX'
_diffrn_measurement_device_type ' CCD Area Detector'
_diffrn_measurement_method 'Omega Scan'
_diffrn_radiation_monochromator graphite
_diffrn_radiation_source 'fine-focus sealed tube'
_diffrn_radiation_type MoK\a
_diffrn_radiation_wavelength 0.71073
_diffrn_reflns_av_R_equivalents 0.0164
_diffrn_reflns_av_sigmaI/netI 0.0274
_diffrn_reflns_limit_h_max 8
_diffrn_reflns_limit_h_min -8
_diffrn_reflns_limit_k_max 7
_diffrn_reflns_limit_k_min -8
_diffrn_reflns_limit_l_max 5
_diffrn_reflns_limit_l_min -12
_diffrn_reflns_number 2530
_diffrn_reflns_theta_full 24.99
_diffrn_reflns_theta_max 24.99
_diffrn_reflns_theta_min 2.98
_exptl_absorpt_coefficient_mu 0.103
_exptl_absorpt_correction_T_max 0.9771
_exptl_absorpt_correction_T_min 0.9660
_exptl_absorpt_correction_type multi-scan
_exptl_absorpt_process_details 'Bruker SADABS'
_exptl_crystal_colour colourless
_exptl_crystal_density_diffrn 1.314
_exptl_crystal_density_method 'not measured'
_exptl_crystal_description rectangular
_exptl_crystal_F_000 220
_exptl_crystal_size_max 0.34
_exptl_crystal_size_mid 0.27
_exptl_crystal_size_min 0.23
_refine_diff_density_max 0.288
_refine_diff_density_min -0.290
_refine_diff_density_rms 0.047
_refine_ls_abs_structure_details 'Flack H D (1983), Acta Cryst. A39, 876-881'
_refine_ls_abs_structure_Flack -0.1(17)
_refine_ls_extinction_method none
_refine_ls_goodness_of_fit_ref 1.105
_refine_ls_hydrogen_treatment riding
_refine_ls_matrix_type full
_refine_ls_number_parameters 131
_refine_ls_number_reflns 1703
_refine_ls_number_restraints 1
_refine_ls_restrained_S_all 1.105
_refine_ls_R_factor_all 0.0456
_refine_ls_R_factor_gt 0.0411
_refine_ls_shift/su_max 0.000
_refine_ls_shift/su_mean 0.000
_refine_ls_structure_factor_coef Fsqd
_refine_ls_weighting_details 'calc w=1/[\s^2^(Fo^2^)+(0.0549P)^2^+0.2060P] where P=(Fo^2^+2Fc^2^)/3'
_refine_ls_weighting_scheme calc
_refine_ls_wR_factor_gt 0.1108
_refine_ls_wR_factor_ref 0.1168
_reflns_number_gt 1578
_reflns_number_total 1703
_reflns_threshold_expression >2sigma(I)
_cod_data_source_file jm070660f-file004.cif
_cod_data_source_block C9H17NO4compound2b
_cod_depositor_comments
;
The following automatic conversions were performed:

'_chemical_melting_point' value '199-200 degree centigrade' was
changed to '472.6(5)' - it was converted from degrees Celsius(C) to
Kelvins(K), the average value was taken and precision was
estimated.

'_symmetry_cell_setting' value 'Monoclinic' changed to
'monoclinic' according to
/home/saulius/struct/CIF-dictionaries/cif_core.dic dictionary named
'cif_core.dic' version 2.4.1 from 2010-06-29.

Automatic conversion script
Id: cif_fix_values 1715 2011-07-08 13:25:40Z adriana 
;
_cod_original_sg_symbol_H-M P21
_cod_database_code 1505034

loop_
_symmetry_equiv_pos_as_xyz
'x, y, z'
'-x, y+1/2, -z'

loop_
_atom_site_label
_atom_site_type_symbol
_atom_site_fract_x
_atom_site_fract_y
_atom_site_fract_z
_atom_site_U_iso_or_equiv
_atom_site_adp_type
_atom_site_occupancy
_atom_site_symmetry_multiplicity
_atom_site_calc_flag
_atom_site_refinement_flags
O1 O 0.7204(2) -0.0419(3) 0.49938(19) 0.0380(5) Uani 1 1 d .
H1 H 0.6266 -0.0766 0.4395 0.057 Uiso 1 1 calc R
O2 O 0.9205(3) 0.2989(3) 0.47102(19) 0.0431(5) Uani 1 1 d .
H2 H 1.0235 0.3595 0.4899 0.065 Uiso 1 1 calc R
O3 O 1.0304(3) 0.5361(3) 0.70515(19) 0.0408(5) Uani 1 1 d .
H3 H 1.0540 0.6067 0.6510 0.061 Uiso 1 1 calc R
O4 O 0.9856(5) 0.7886(6) 0.8884(4) 0.1082(13) Uani 1 1 d .
H4 H 1.0340 0.7149 0.8473 0.162 Uiso 1 1 calc R
C1 C 0.6903(4) 0.5879(4) 0.8254(3) 0.0420(7) Uani 1 1 d .
H1A H 0.6311 0.6839 0.7587 0.050 Uiso 1 1 calc R
C2 C 0.5291(5) 0.5030(6) 0.8761(4) 0.0648(10) Uani 1 1 d .
H2A H 0.5737 0.4941 0.9695 0.078 Uiso 1 1 calc R
H2B H 0.4133 0.5838 0.8508 0.078 Uiso 1 1 calc R
C3 C 0.4855(4) 0.3041(6) 0.8166(3) 0.0480(7) Uani 1 1 d .
H3A H 0.5457 0.2045 0.8787 0.058 Uiso 1 1 calc R
H3B H 0.3457 0.2813 0.7860 0.058 Uiso 1 1 calc R
N4 N 0.5698(3) 0.3054(4) 0.7085(2) 0.0313(5) Uani 1 1 d .
C5 C 0.6010(4) 0.1157(4) 0.6604(3) 0.0335(6) Uani 1 1 d .
H5A H 0.4789 0.0445 0.6343 0.040 Uiso 1 1 calc R
H5B H 0.6937 0.0430 0.7279 0.040 Uiso 1 1 calc R
C6 C 0.6799(3) 0.1410(4) 0.5452(2) 0.0305(6) Uani 1 1 d .
H6 H 0.5825 0.2088 0.4760 0.037 Uiso 1 1 calc R
C7 C 0.8671(4) 0.2596(4) 0.5855(3) 0.0326(6) Uani 1 1 d .
H7 H 0.9704 0.1824 0.6444 0.039 Uiso 1 1 calc R
C8 C 0.8431(3) 0.4488(4) 0.6523(2) 0.0304(6) Uani 1 1 d .
H8 H 0.7587 0.5368 0.5890 0.036 Uiso 1 1 calc R
C8A C 0.7548(4) 0.4141(4) 0.7609(2) 0.0319(6) Uani 1 1 d .
H8A H 0.8454 0.3353 0.8274 0.038 Uiso 1 1 calc R
C1A C 0.8445(5) 0.6872(6) 0.9317(3) 0.0581(9) Uani 1 1 d .
H1A1 H 0.7814 0.7777 0.9748 0.070 Uiso 1 1 calc R
H1A2 H 0.9109 0.5910 0.9946 0.070 Uiso 1 1 calc R

loop_
_atom_site_aniso_label
_atom_site_aniso_U_11
_atom_site_aniso_U_22
_atom_site_aniso_U_33
_atom_site_aniso_U_23
_atom_site_aniso_U_13
_atom_site_aniso_U_12
O1 0.0311(9) 0.0309(10) 0.0512(12) -0.0107(9) 0.0111(8) 0.0008(8)
O2 0.0427(10) 0.0472(13) 0.0477(11) -0.0123(10) 0.0264(9) -0.0143(10)
O3 0.0381(10) 0.0403(12) 0.0431(11) -0.0009(9) 0.0108(8) -0.0122(8)
O4 0.113(2) 0.108(3) 0.118(3) -0.066(2) 0.057(2) -0.050(2)
C1 0.0502(16) 0.0393(18) 0.0354(15) -0.0049(12) 0.0111(13) 0.0075(12)
C2 0.065(2) 0.077(3) 0.064(2) -0.023(2) 0.0358(19) -0.0045(19)
C3 0.0475(15) 0.064(2) 0.0402(16) 0.0004(16) 0.0250(13) -0.0020(16)
N4 0.0321(10) 0.0339(12) 0.0303(11) 0.0007(10) 0.0129(9) -0.0023(9)
C5 0.0325(12) 0.0294(15) 0.0389(14) 0.0044(12) 0.0112(11) -0.0036(10)
C6 0.0271(12) 0.0287(15) 0.0359(14) -0.0039(11) 0.0099(10) 0.0016(10)
C7 0.0289(12) 0.0349(16) 0.0359(14) 0.0005(11) 0.0126(11) -0.0009(10)
C8 0.0305(11) 0.0285(14) 0.0313(13) 0.0014(11) 0.0080(10) -0.0015(10)
C8A 0.0334(13) 0.0298(15) 0.0302(13) 0.0026(11) 0.0060(10) 0.0006(10)
C1A 0.065(2) 0.058(2) 0.0509(18) -0.0186(17) 0.0157(16) -0.0038(16)

loop_
_atom_type_symbol
_atom_type_description
_atom_type_scat_dispersion_real
_atom_type_scat_dispersion_imag
_atom_type_scat_source
C C 0.0033 0.0016 'International Tables Vol C Tables 4.2.6.8 and 6.1.1.4'
H H 0.0000 0.0000 'International Tables Vol C Tables 4.2.6.8 and 6.1.1.4'
N N 0.0061 0.0033 'International Tables Vol C Tables 4.2.6.8 and 6.1.1.4'
O O 0.0106 0.0060 'International Tables Vol C Tables 4.2.6.8 and 6.1.1.4'

loop_
_geom_angle_atom_site_label_1
_geom_angle_atom_site_label_2
_geom_angle_atom_site_label_3
_geom_angle
C6 O1 H1 109.5
C7 O2 H2 109.5
C8 O3 H3 109.5
C1A O4 H4 109.5
C1A C1 C8A 117.1(3)
C1A C1 C2 110.9(3)
C8A C1 C2 103.1(2)
C1A C1 H1A 108.4
C8A C1 H1A 108.4
C2 C1 H1A 108.4
C3 C2 C1 106.0(2)
C3 C2 H2A 110.5
C1 C2 H2A 110.5
C3 C2 H2B 110.5
C1 C2 H2B 110.5
H2A C2 H2B 108.7
N4 C3 C2 104.7(3)
N4 C3 H3A 110.8
C2 C3 H3A 110.8
N4 C3 H3B 110.8
C2 C3 H3B 110.8
H3A C3 H3B 108.9
C5 N4 C3 115.2(2)
C5 N4 C8A 112.24(19)
C3 N4 C8A 103.3(2)
N4 C5 C6 109.0(2)
N4 C5 H5A 109.9
C6 C5 H5A 109.9
N4 C5 H5B 109.9
C6 C5 H5B 109.9
H5A C5 H5B 108.3
O1 C6 C7 108.95(18)
O1 C6 C5 110.5(2)
C7 C6 C5 109.7(2)
O1 C6 H6 109.2
C7 C6 H6 109.2
C5 C6 H6 109.2
O2 C7 C6 107.1(2)
O2 C7 C8 110.3(2)
C6 C7 C8 112.46(19)
O2 C7 H7 109.0
C6 C7 H7 109.0
C8 C7 H7 109.0
O3 C8 C8A 108.3(2)
O3 C8 C7 109.06(19)
C8A C8 C7 111.5(2)
O3 C8 H8 109.3
C8A C8 H8 109.3
C7 C8 H8 109.3
N4 C8A C8 108.33(19)
N4 C8A C1 102.4(2)
C8 C8A C1 119.1(2)
N4 C8A H8A 108.9
C8 C8A H8A 108.9
C1 C8A H8A 108.9
O4 C1A C1 113.8(3)
O4 C1A H1A1 108.8
C1 C1A H1A1 108.8
O4 C1A H1A2 108.8
C1 C1A H1A2 108.8
H1A1 C1A H1A2 107.7

loop_
_geom_bond_atom_site_label_1
_geom_bond_atom_site_label_2
_geom_bond_distance
O1 C6 1.420(3)
O1 H1 0.8200
O2 C7 1.432(3)
O2 H2 0.8200
O3 C8 1.427(3)
O3 H3 0.8200
O4 C1A 1.421(5)
O4 H4 0.8200
C1 C1A 1.505(4)
C1 C8A 1.530(4)
C1 C2 1.538(5)
C1 H1A 0.9800
C2 C3 1.511(5)
C2 H2A 0.9700
C2 H2B 0.9700
C3 N4 1.473(3)
C3 H3A 0.9700
C3 H3B 0.9700
N4 C5 1.452(4)
N4 C8A 1.483(3)
C5 C6 1.529(3)
C5 H5A 0.9700
C5 H5B 0.9700
C6 C7 1.521(3)
C6 H6 0.9800
C7 C8 1.530(3)
C7 H7 0.9800
C8 C8A 1.516(3)
C8 H8 0.9800
C8A H8A 0.9800
C1A H1A1 0.9700
C1A H1A2 0.9700

loop_
_geom_torsion_atom_site_label_1
_geom_torsion_atom_site_label_2
_geom_torsion_atom_site_label_3
_geom_torsion_atom_site_label_4
_geom_torsion
C1A C1 C2 C3 -136.9(3)
C8A C1 C2 C3 -10.7(3)
C1 C2 C3 N4 -17.0(4)
C2 C3 N4 C5 161.8(2)
C2 C3 N4 C8A 39.1(3)
C3 N4 C5 C6 177.5(2)
C8A N4 C5 C6 -64.7(2)
N4 C5 C6 O1 177.40(19)
N4 C5 C6 C7 57.3(3)
O1 C6 C7 O2 66.1(3)
C5 C6 C7 O2 -172.9(2)
O1 C6 C7 C8 -172.6(2)
C5 C6 C7 C8 -51.6(3)
O2 C7 C8 O3 -69.7(2)
C6 C7 C8 O3 170.8(2)
O2 C7 C8 C8A 170.67(19)
C6 C7 C8 C8A 51.2(3)
C5 N4 C8A C8 62.8(3)
C3 N4 C8A C8 -172.5(2)
C5 N4 C8A C1 -170.5(2)
C3 N4 C8A C1 -45.9(3)
O3 C8 C8A N4 -174.3(2)
C7 C8 C8A N4 -54.3(3)
O3 C8 C8A C1 69.4(3)
C7 C8 C8A C1 -170.6(2)
C1A C1 C8A N4 156.3(3)
C2 C1 C8A N4 34.2(3)
C1A C1 C8A C8 -84.3(3)
C2 C1 C8A C8 153.6(3)
C8A C1 C1A O4 69.1(4)
C2 C1 C1A O4 -172.9(3)

loop_
_cod_related_entry_id
_cod_related_entry_code
_cod_related_entry_database
1 23297961 ChemSpider
